data_1511368
loop_
_publ_author_name
'Kuchinke, J.'
'Krebs, B.'
'Pruss, T.'
'Doech, M.'
'Lindemann, A.'
'Koester, C.'

_publ_section_title
;
 Li6-x Csx B10 Q18 (Q= S, Se; X<>1): New chalcogenoborates with polymeric
 layered anion networks
;
_journal_name_full 'Phosphorus, Sulfur, Silicon and Related Elements'
_journal_page_first 281
_journal_page_last 284
_journal_paper_doi 10.1080/10426500108546643
_journal_volume 169
_journal_year 2001
_chemical_formula_sum 'B10 Cs Li5 S18'
_chemical_name_systematic 'Cs Li5 (B10 S18)'
_space_group_IT_number 141
_symmetry_space_group_name_Hall '-I 4bd 2'
_symmetry_space_group_name_H-M 'I 41/a m d :2'
_cell_angle_alpha 90
_cell_angle_beta 90
_cell_angle_gamma 90
_cell_formula_units_Z 4
_cell_length_a 9.458
_cell_length_b 9.458
_cell_length_c 26.507
_cell_volume 2371.151
_citation_journal_id_ASTM PSSLEC
_cod_data_source_file boron0-1_503.cif
_cod_data_source_block B10Cs1Li5S18
_cod_original_formula_sum 'B10 Cs1 Li5 S18'
_cod_database_code 1511368

loop_
_symmetry_equiv_pos_as_xyz
x,y,z
-y+1/4,x+3/4,z+1/4
-x+1/2,-y,z+1/2
y+1/4,-x+1/4,z+3/4
x,-y,-z
y+1/4,x+3/4,-z+1/4
-x+1/2,y,-z+1/2
-y+1/4,-x+1/4,-z+3/4
-x,-y,-z
y-1/4,-x-3/4,-z-1/4
x-1/2,y,-z-1/2
-y-1/4,x-1/4,-z-3/4
-x,y,z
-y-1/4,-x-3/4,z-1/4
x-1/2,-y,z-1/2
y-1/4,x-1/4,z-3/4
x+1/2,y+1/2,z+1/2
-y+3/4,x+5/4,z+3/4
-x+1,-y+1/2,z+1
y+3/4,-x+3/4,z+5/4
x+1/2,-y+1/2,-z+1/2
y+3/4,x+5/4,-z+3/4
-x+1,y+1/2,-z+1
-y+3/4,-x+3/4,-z+5/4
-x+1/2,-y+1/2,-z+1/2
y+1/4,-x-1/4,-z+1/4
x,y+1/2,-z
-y+1/4,x+1/4,-z-1/4
-x+1/2,y+1/2,z+1/2
-y+1/4,-x-1/4,z+1/4
x,-y+1/2,z
y+1/4,x+1/4,z-1/4

loop_
_atom_site_label
_atom_site_type_symbol
_atom_site_fract_x
_atom_site_fract_y
_atom_site_fract_z
_atom_site_occupancy
_atom_site_U_iso_or_equiv
B1 B 0.1681 0.25 0.04624 1 0.0
B2 B 0.3363 0.4137 0.125 1 0.0
S3 S 0.5 0.08026 0.08137 1 0.0
S4 S 0.33318 0.25 -0.00122 1 0.0
S2 S 0.17047 0.08029 0.08613 1 0.0
Li1 Li 0 0.25 0.1499 0.71 0.0
Li2 Li 0.243 0 0 0.88 0.0
Cs1 Cs 0 0.25 -0.125 0.986 0.0
B3 B 0.5 0.25 0.0406 1 0.0
S1 S 0 0.25 0.00461 1 0.0
